data_3000418
loop_
_publ_author_name
'Toms Rekis'

_journal_name_full 'To be published'
_chemical_formula_sum 'C12 H17 B N6 Si'
_space_group_name_Hall '-P 2yn'
_space_group_name_H-M_alt 'P 1 21/n 1'
_cell_angle_alpha 90
_cell_angle_beta 95.490(2)
_cell_angle_gamma 90
_cell_length_a 9.0883(2)
_cell_length_b 10.6670(3)
_cell_length_c 17.2557(4)
_cell_measurement_temperature 100
_cell_volume 1665.18(7)
_diffrn_ambient_temperature 100
_diffrn_radiation_probe x-ray
_diffrn_radiation_type synchrotron
_diffrn_radiation_wavelength 0.5
_refine_ls_R_factor_all 0.0835
_refine_ls_R_factor_gt 0.0812
_refine_ls_wR_factor_gt 0.1291
_refine_ls_wR_factor_ref 0.1292
_cod_database_code 3000418
_cod_hold_until_date 2023-09-20

loop_
_atom_site_label
_atom_site_fract_x
_atom_site_fract_y
_atom_site_fract_z
? ? ? ?
